data_7056262
loop_
_publ_author_name
'Cheng, Meiling'
'Wang, Qinghua'
'Bao, Jinting'
'Wu, Yujuan'
'Sun, Lin'
'Yang, Bingxin'
'Liu, Qi'

_publ_section_title
;
 Synthesis and structural diversity of d10 metal coordination polymers
 constructed from new semi-rigid bis(3-methyl-1H-pyrazole-4-carboxylic
 acid)alkane ligands
;
_journal_name_full 'New J. Chem.'
_journal_paper_doi 10.1039/C7NJ00835J
_journal_year 2017
_chemical_formula_moiety 'C15 H20 N4 O4'
_chemical_formula_sum 'C15 H20 N4 O4'
_chemical_formula_weight 320.35
_chemical_name_systematic
; 
 ? 
;
_space_group_IT_number 61
_symmetry_cell_setting orthorhombic
_symmetry_space_group_name_Hall '-P 2ac 2ab'
_symmetry_space_group_name_H-M 'P b c a'
_atom_sites_solution_hydrogens geom
_atom_sites_solution_primary direct
_atom_sites_solution_secondary difmap
_audit_creation_method SHELXL-97
_audit_update_record
;
2017-02-24 deposited with the CCDC.
2017-05-10 downloaded from the CCDC.
;
_cell_angle_alpha 90.00
_cell_angle_beta 90.00
_cell_angle_gamma 90.00
_cell_formula_units_Z 8
_cell_length_a 12.259(4)
_cell_length_b 8.409(3)
_cell_length_c 32.758(9)
_cell_measurement_reflns_used 2960
_cell_measurement_temperature 296(2)
_cell_measurement_theta_max 25.00
_cell_measurement_theta_min 2.08
_cell_volume 3376.9(19)
_computing_cell_refinement 'Bruker APEX II'
_computing_data_collection 'Bruker APEX II'
_computing_data_reduction 'Bruker SAINT'
_computing_molecular_graphics 'Bruker SHELXTL'
_computing_publication_material 'Bruker SHELXTL'
_computing_structure_refinement 'SHELXL-97 (Sheldrick, 1997)'
_computing_structure_solution 'SHELXS-97 (Sheldrick, 1990)'
_diffrn_ambient_temperature 296(2)
_diffrn_measured_fraction_theta_full 0.997
_diffrn_measured_fraction_theta_max 0.997
_diffrn_measurement_device_type 'CCD area detector'
_diffrn_measurement_method 'phi and omega scans'
_diffrn_radiation_monochromator graphite
_diffrn_radiation_source 'fine-focus sealed tube'
_diffrn_radiation_type MoK\a
_diffrn_radiation_wavelength 0.71073
_diffrn_reflns_av_R_equivalents 0.0745
_diffrn_reflns_av_sigmaI/netI 0.0538
_diffrn_reflns_limit_h_max 9
_diffrn_reflns_limit_h_min -14
_diffrn_reflns_limit_k_max 9
_diffrn_reflns_limit_k_min -10
_diffrn_reflns_limit_l_max 38
_diffrn_reflns_limit_l_min -36
_diffrn_reflns_number 17055
_diffrn_reflns_theta_full 25.00
_diffrn_reflns_theta_max 25.00
_diffrn_reflns_theta_min 2.08
_exptl_absorpt_coefficient_mu 0.093
_exptl_absorpt_correction_T_max 0.9834
_exptl_absorpt_correction_T_min 0.9771
_exptl_absorpt_correction_type multi-scan
_exptl_absorpt_process_details SADABS
_exptl_crystal_colour colorless
_exptl_crystal_density_diffrn 1.260
_exptl_crystal_density_method 'not measured'
_exptl_crystal_description block
_exptl_crystal_F_000 1360
_exptl_crystal_size_max 0.25
_exptl_crystal_size_mid 0.20
_exptl_crystal_size_min 0.18
_refine_diff_density_max 0.321
_refine_diff_density_min -0.242
_refine_diff_density_rms 0.051
_refine_ls_extinction_method none
_refine_ls_goodness_of_fit_ref 1.066
_refine_ls_hydrogen_treatment constr
_refine_ls_matrix_type full
_refine_ls_number_parameters 224
_refine_ls_number_reflns 2960
_refine_ls_number_restraints 6
_refine_ls_restrained_S_all 1.065
_refine_ls_R_factor_all 0.0989
_refine_ls_R_factor_gt 0.0658
_refine_ls_shift/su_max 0.001
_refine_ls_shift/su_mean 0.000
_refine_ls_structure_factor_coef Fsqd
_refine_ls_weighting_details 'calc w=1/[\s^2^(Fo^2^)+(0.1259P)^2^+0.2369P] where P=(Fo^2^+2Fc^2^)/3'
_refine_ls_weighting_scheme calc
_refine_ls_wR_factor_gt 0.1910
_refine_ls_wR_factor_ref 0.2112
_reflns_number_gt 1956
_reflns_number_total 2960
_reflns_threshold_expression >2sigma(I)
_cod_data_source_file c7nj00835j2.cif
_cod_data_source_block t
_cod_depositor_comments
;
The following automatic conversions were performed:

'_symmetry_cell_setting' value 'Orthorhombic' changed to
'orthorhombic' according to
/home/data/users/saulius/crontab/automatic-downloads/rss-feeds/RSC/lib/dictionaries/cif_core.dic
dictionary named 'cif_core.dic' version 2.4.2 from 2011-04-26.

'_exptl_absorpt_correction_type' value 'MULTI-SCAN' changed to
'multi-scan' according to
/home/data/users/saulius/crontab/automatic-downloads/rss-feeds/RSC/lib/dictionaries/cif_core.dic
dictionary named 'cif_core.dic' version 2.4.2 from 2011-04-26.

Automatic conversion script
Id: cif_fix_values 4973 2017-02-22 13:04:09Z antanas 
;
_cod_original_cell_volume 3376.8(17)
_cod_original_sg_symbol_H-M Pbca
_cod_database_code 7056262

loop_
_symmetry_equiv_pos_as_xyz
'x, y, z'
'-x+1/2, -y, z+1/2'
'-x, y+1/2, -z+1/2'
'x+1/2, -y+1/2, -z'
'-x, -y, -z'
'x-1/2, y, -z-1/2'
'x, -y-1/2, z-1/2'
'-x-1/2, y-1/2, z'

loop_
_atom_site_label
_atom_site_type_symbol
_atom_site_fract_x
_atom_site_fract_y
_atom_site_fract_z
_atom_site_U_iso_or_equiv
_atom_site_adp_type
_atom_site_occupancy
_atom_site_symmetry_multiplicity
_atom_site_calc_flag
_atom_site_refinement_flags
_atom_site_disorder_assembly
_atom_site_disorder_group
O1 O 0.9063(3) 0.7658(4) 0.55470(9) 0.1299(12) Uani 1 1 d . . .
O2 O 0.7318(2) 0.8159(3) 0.56827(8) 0.0991(9) Uani 1 1 d . . .
O3 O 1.03286(16) 1.0599(3) 0.83713(6) 0.0770(7) Uani 1 1 d . . .
O4 O 0.88213(15) 0.9491(3) 0.86272(6) 0.0697(6) Uani 1 1 d . . .
N1 N 0.84183(17) 1.0831(3) 0.66401(6) 0.0538(6) Uani 1 1 d . . .
N2 N 0.95183(18) 1.0624(3) 0.65991(7) 0.0662(7) Uani 1 1 d . . .
N3 N 0.81577(15) 1.1141(2) 0.73638(6) 0.0455(5) Uani 1 1 d . . .
N4 N 0.73939(16) 1.0075(3) 0.74972(7) 0.0569(6) Uani 1 1 d . . .
C1 C 0.9619(3) 0.9664(4) 0.62816(10) 0.0687(9) Uani 1 1 d . A .
C2 C 0.8599(2) 0.9248(4) 0.61180(8) 0.0597(8) Uani 1 1 d . . .
C3 C 0.7857(2) 1.0033(3) 0.63593(8) 0.0534(7) Uani 1 1 d . A .
H3A H 0.7102 1.0010 0.6332 0.064 Uiso 1 1 calc R . .
C4 C 1.0736(3) 0.9176(6) 0.61376(13) 0.1078(14) Uani 1 1 d . . .
H4B H 1.1279 0.9644 0.6311 0.162 Uiso 1 1 calc R A .
H4C H 1.0844 0.9535 0.5862 0.162 Uiso 1 1 calc R . .
H4D H 1.0799 0.8039 0.6147 0.162 Uiso 1 1 calc R . .
C5 C 0.8379(4) 0.8283(4) 0.57596(10) 0.0811(10) Uani 1 1 d . A .
C6 C 0.6810(13) 0.7205(8) 0.5346(2) 0.100(3) Uani 0.64(2) 1 d P A 1
H6A H 0.7334 0.6445 0.5240 0.120 Uiso 0.64(2) 1 calc PR A 1
H6B H 0.6185 0.6623 0.5449 0.120 Uiso 0.64(2) 1 calc PR A 1
C7 C 0.6484(11) 0.8238(15) 0.5036(3) 0.125(4) Uani 0.64(2) 1 d PU A 1
H7A H 0.6098 0.9121 0.5153 0.188 Uiso 0.64(2) 1 calc PR A 1
H7B H 0.6015 0.7685 0.4850 0.188 Uiso 0.64(2) 1 calc PR A 1
H7C H 0.7115 0.8621 0.4893 0.188 Uiso 0.64(2) 1 calc PR A 1
C6A C 0.7329(13) 0.749(2) 0.5265(6) 0.093(5) Uiso 0.36(2) 1 d P A 2
H6A1 H 0.7720 0.6490 0.5252 0.111 Uiso 0.36(2) 1 calc PR A 2
H6A2 H 0.7632 0.8230 0.5068 0.111 Uiso 0.36(2) 1 calc PR A 2
C7A C 0.6065(13) 0.726(3) 0.5208(5) 0.099(6) Uani 0.36(2) 1 d PU A 2
H7A1 H 0.5770 0.6731 0.5442 0.148 Uiso 0.36(2) 1 calc PR A 2
H7A2 H 0.5931 0.6638 0.4968 0.148 Uiso 0.36(2) 1 calc PR A 2
H7A3 H 0.5724 0.8285 0.5179 0.148 Uiso 0.36(2) 1 calc PR A 2
C8 C 0.8012(2) 1.1841(3) 0.69642(8) 0.0538(7) Uani 1 1 d . . .
H8A H 0.8390 1.2854 0.6955 0.065 Uiso 1 1 calc R . .
H8B H 0.7242 1.2043 0.6920 0.065 Uiso 1 1 calc R . .
C9 C 0.7750(2) 0.9667(3) 0.78621(8) 0.0552(7) Uani 1 1 d . . .
H9A H 0.7390 0.8952 0.8032 0.066 Uiso 1 1 calc R . .
C10 C 0.87282(18) 1.0426(3) 0.79671(7) 0.0438(6) Uani 1 1 d . . .
C11 C 0.89748(17) 1.1369(3) 0.76350(7) 0.0435(6) Uani 1 1 d . . .
C12 C 0.9896(2) 1.2471(4) 0.75570(9) 0.0642(8) Uani 1 1 d . . .
H12A H 0.9815 1.2940 0.7291 0.096 Uiso 1 1 calc R . .
H12B H 1.0571 1.1894 0.7569 0.096 Uiso 1 1 calc R . .
H12C H 0.9899 1.3294 0.7760 0.096 Uiso 1 1 calc R . .
C13 C 0.9385(2) 1.0206(3) 0.83343(8) 0.0518(7) Uani 1 1 d . . .
C14 C 0.9395(3) 0.9103(5) 0.90017(9) 0.0841(11) Uani 1 1 d . . .
H14A H 0.9756 1.0040 0.9110 0.101 Uiso 1 1 calc R . .
H14B H 0.9942 0.8294 0.8950 0.101 Uiso 1 1 calc R . .
C15 C 0.8583(4) 0.8515(8) 0.92924(13) 0.139(2) Uani 1 1 d . . .
H15A H 0.8936 0.8243 0.9545 0.209 Uiso 1 1 calc R . .
H15B H 0.8232 0.7590 0.9182 0.209 Uiso 1 1 calc R . .
H15C H 0.8048 0.9328 0.9341 0.209 Uiso 1 1 calc R . .

loop_
_atom_site_aniso_label
_atom_site_aniso_U_11
_atom_site_aniso_U_22
_atom_site_aniso_U_33
_atom_site_aniso_U_23
_atom_site_aniso_U_13
_atom_site_aniso_U_12
O1 0.161(3) 0.136(3) 0.0929(19) -0.0406(19) 0.0359(18) 0.039(2)
O2 0.130(2) 0.099(2) 0.0690(16) -0.0285(15) -0.0242(15) 0.0188(16)
O3 0.0509(12) 0.1127(19) 0.0674(14) 0.0136(12) -0.0106(9) -0.0056(11)
O4 0.0623(12) 0.0968(17) 0.0498(11) 0.0167(11) -0.0044(9) -0.0038(10)
N1 0.0492(13) 0.0654(15) 0.0468(12) 0.0057(11) 0.0078(9) 0.0082(10)
N2 0.0494(14) 0.0858(19) 0.0635(16) 0.0049(14) 0.0070(10) 0.0079(11)
N3 0.0453(11) 0.0496(12) 0.0415(11) -0.0007(10) 0.0027(9) 0.0019(9)
N4 0.0522(13) 0.0690(16) 0.0496(13) 0.0010(12) 0.0002(11) -0.0178(10)
C1 0.070(2) 0.079(2) 0.0568(18) 0.0104(17) 0.0190(15) 0.0192(15)
C2 0.0717(18) 0.0632(19) 0.0442(15) 0.0047(14) 0.0120(13) 0.0109(14)
C3 0.0574(15) 0.0631(17) 0.0397(14) 0.0036(13) 0.0019(12) 0.0032(12)
C4 0.078(2) 0.138(4) 0.107(3) 0.010(3) 0.040(2) 0.034(2)
C5 0.114(3) 0.078(2) 0.0515(19) -0.0020(18) 0.0116(19) 0.018(2)
C6 0.153(11) 0.081(5) 0.065(4) -0.020(4) -0.018(5) -0.021(5)
C7 0.162(9) 0.116(8) 0.097(6) -0.010(6) -0.030(6) 0.005(6)
C7A 0.094(9) 0.144(16) 0.058(8) -0.024(9) -0.027(6) -0.013(8)
C8 0.0557(15) 0.0577(16) 0.0479(15) 0.0045(13) -0.0002(11) 0.0105(12)
C9 0.0556(15) 0.0634(18) 0.0465(15) 0.0029(14) 0.0017(12) -0.0136(12)
C10 0.0418(12) 0.0472(14) 0.0423(13) -0.0033(12) 0.0047(10) 0.0016(10)
C11 0.0364(12) 0.0450(14) 0.0491(14) -0.0027(12) 0.0017(10) 0.0036(9)
C12 0.0512(16) 0.068(2) 0.0738(19) 0.0073(16) 0.0004(13) -0.0103(12)
C13 0.0470(15) 0.0590(17) 0.0492(15) -0.0005(13) 0.0016(12) 0.0072(11)
C14 0.080(2) 0.115(3) 0.0575(19) 0.023(2) -0.0104(16) 0.009(2)
C15 0.115(3) 0.234(6) 0.070(3) 0.059(4) 0.008(2) 0.012(4)

loop_
_atom_type_symbol
_atom_type_description
_atom_type_scat_dispersion_real
_atom_type_scat_dispersion_imag
_atom_type_scat_source
C C 0.0033 0.0016 'International Tables Vol C Tables 4.2.6.8 and 6.1.1.4'
H H 0.0000 0.0000 'International Tables Vol C Tables 4.2.6.8 and 6.1.1.4'
N N 0.0061 0.0033 'International Tables Vol C Tables 4.2.6.8 and 6.1.1.4'
O O 0.0106 0.0060 'International Tables Vol C Tables 4.2.6.8 and 6.1.1.4'

loop_
_geom_angle_atom_site_label_1
_geom_angle_atom_site_label_2
_geom_angle_atom_site_label_3
_geom_angle
C5 O2 C6A 101.3(6)
C5 O2 C6 125.9(6)
C6A O2 C6 28.3(5)
C13 O4 C14 117.5(2)
C3 N1 N2 112.2(2)
C3 N1 C8 128.7(2)
N2 N1 C8 119.1(2)
C1 N2 N1 104.3(2)
C11 N3 N4 113.0(2)
C11 N3 C8 128.9(2)
N4 N3 C8 118.1(2)
C9 N4 N3 103.53(19)
N2 C1 C2 111.7(3)
N2 C1 C4 119.8(3)
C2 C1 C4 128.5(3)
C3 C2 C1 104.5(3)
C3 C2 C5 127.6(3)
C1 C2 C5 127.8(3)
N1 C3 C2 107.3(3)
N1 C3 H3A 126.3
C2 C3 H3A 126.3
C1 C4 H4B 109.5
C1 C4 H4C 109.5
H4B C4 H4C 109.5
C1 C4 H4D 109.5
H4B C4 H4D 109.5
H4C C4 H4D 109.5
O1 C5 O2 122.3(4)
O1 C5 C2 125.4(4)
O2 C5 C2 112.2(3)
C7 C6 O2 108.7(7)
C7 C6 H6A 109.9
O2 C6 H6A 109.9
C7 C6 H6B 109.9
O2 C6 H6B 109.9
H6A C6 H6B 108.3
O2 C6A C7A 98.5(11)
O2 C6A H6A1 112.1
C7A C6A H6A1 112.1
O2 C6A H6A2 112.1
C7A C6A H6A2 112.1
H6A1 C6A H6A2 109.7
C6A C7A H7A1 109.5
C6A C7A H7A2 109.5
H7A1 C7A H7A2 109.5
C6A C7A H7A3 109.5
H7A1 C7A H7A3 109.5
H7A2 C7A H7A3 109.5
N3 C8 N1 112.5(2)
N3 C8 H8A 109.1
N1 C8 H8A 109.1
N3 C8 H8B 109.1
N1 C8 H8B 109.1
H8A C8 H8B 107.8
N4 C9 C10 112.8(2)
N4 C9 H9A 123.6
C10 C9 H9A 123.6
C11 C10 C9 104.8(2)
C11 C10 C13 127.0(2)
C9 C10 C13 128.0(2)
N3 C11 C10 105.9(2)
N3 C11 C12 122.6(2)
C10 C11 C12 131.4(2)
C11 C12 H12A 109.5
C11 C12 H12B 109.5
H12A C12 H12B 109.5
C11 C12 H12C 109.5
H12A C12 H12C 109.5
H12B C12 H12C 109.5
O3 C13 O4 123.3(2)
O3 C13 C10 125.1(2)
O4 C13 C10 111.5(2)
O4 C14 C15 107.2(3)
O4 C14 H14A 110.3
C15 C14 H14A 110.3
O4 C14 H14B 110.3
C15 C14 H14B 110.3
H14A C14 H14B 108.5
C14 C15 H15A 109.5
C14 C15 H15B 109.5
H15A C15 H15B 109.5
C14 C15 H15C 109.5
H15A C15 H15C 109.5
H15B C15 H15C 109.5

loop_
_geom_bond_atom_site_label_1
_geom_bond_atom_site_label_2
_geom_bond_distance
O1 C5 1.210(4)
O2 C5 1.330(4)
O2 C6A 1.479(17)
O2 C6 1.500(8)
O3 C13 1.210(3)
O4 C13 1.326(3)
O4 C14 1.451(3)
N1 C3 1.331(3)
N1 N2 1.366(3)
N1 C8 1.448(3)
N2 C1 1.322(4)
N3 C11 1.352(3)
N3 N4 1.368(3)
N3 C8 1.446(3)
N4 C9 1.318(3)
C1 C2 1.405(4)
C1 C4 1.506(4)
C2 C3 1.374(4)
C2 C5 1.452(5)
C3 H3A 0.9300
C4 H4B 0.9600
C4 H4C 0.9600
C4 H4D 0.9600
C6 C7 1.393(15)
C6 H6A 0.9700
C6 H6B 0.9700
C7 H7A 0.9600
C7 H7B 0.9600
C7 H7C 0.9600
C6A C7A 1.57(3)
C6A H6A1 0.9700
C6A H6A2 0.9700
C7A H7A1 0.9600
C7A H7A2 0.9600
C7A H7A3 0.9600
C8 H8A 0.9700
C8 H8B 0.9700
C9 C10 1.402(3)
C9 H9A 0.9300
C10 C11 1.380(3)
C10 C13 1.459(4)
C11 C12 1.483(3)
C12 H12A 0.9600
C12 H12B 0.9600
C12 H12C 0.9600
C14 C15 1.464(5)
C14 H14A 0.9700
C14 H14B 0.9700
C15 H15A 0.9600
C15 H15B 0.9600
C15 H15C 0.9600

loop_
_geom_hbond_atom_site_label_D
_geom_hbond_atom_site_label_H
_geom_hbond_atom_site_label_A
_geom_hbond_distance_DH
_geom_hbond_distance_HA
_geom_hbond_distance_DA
_geom_hbond_angle_DHA
_geom_hbond_site_symmetry_A
C3 H3A O3 0.93 2.43 3.257(4) 147.8 6_557
